data_4076677
loop_
_publ_author_name
'M\"uller, Christian'
'Lachicotte, Rene J.'
'Jones, William D.'

_publ_section_title
;
 Chelating P,N versus P,P Ligands:&#x00A0; Differing Reactivity of
 Donor-Stabilized Pt(\h2-PhC&#x22EE;CPh) Complexes Toward
 Diphenylacetylene
;
_journal_issue 6
_journal_name_full Organometallics
_journal_page_first 1118
_journal_paper_doi 10.1021/om010924a
_journal_volume 21
_journal_year 2002
_chemical_formula_sum 'C39 H46 Cl2 N P Pt'
_chemical_formula_weight 825.73
_chemical_name_common (P-N)Pt(C4Ph4)
_chemical_name_systematic
; 
? 
;
_space_group_IT_number 19
_symmetry_cell_setting orthorhombic
_symmetry_space_group_name_Hall 'P 2ac 2ab'
_symmetry_space_group_name_H-M 'P 21 21 21'
_atom_sites_solution_hydrogens geom
_atom_sites_solution_primary direct
_atom_sites_solution_secondary difmap
_audit_creation_method SHELXL-97
_cell_angle_alpha 90.00
_cell_angle_beta 90.00
_cell_angle_gamma 90.00
_cell_formula_units_Z 4
_cell_length_a 11.7422(11)
_cell_length_b 11.8833(11)
_cell_length_c 26.064(2)
_cell_measurement_temperature 193(2)
_cell_volume 3636.9(6)
_computing_cell_refinement 'Bruker SMART'
_computing_data_collection 'Bruker SMART'
_computing_data_reduction 'Bruker SHELXTL'
_computing_molecular_graphics 'Bruker SHELXTL'
_computing_publication_material 'Bruker SHELXTL'
_computing_structure_refinement 'SHELXL-97 (Sheldrick, 1997)'
_computing_structure_solution 'SHELXS-97 (Sheldrick, 1990)'
_diffrn_ambient_temperature 293(2)
_diffrn_measured_fraction_theta_full 0.979
_diffrn_measured_fraction_theta_max 0.979
_diffrn_measurement_device_type 'CCD area detector'
_diffrn_measurement_method 'phi and omega scans'
_diffrn_radiation_monochromator graphite
_diffrn_radiation_source 'normal-focus sealed tube'
_diffrn_radiation_type MoK\a
_diffrn_radiation_wavelength 0.71073
_diffrn_reflns_av_R_equivalents 0.0754
_diffrn_reflns_av_sigmaI/netI 0.1279
_diffrn_reflns_limit_h_max 15
_diffrn_reflns_limit_h_min -12
_diffrn_reflns_limit_k_max 15
_diffrn_reflns_limit_k_min -14
_diffrn_reflns_limit_l_max 34
_diffrn_reflns_limit_l_min -28
_diffrn_reflns_number 23326
_diffrn_reflns_theta_full 28.32
_diffrn_reflns_theta_max 28.32
_diffrn_reflns_theta_min 1.56
_exptl_absorpt_coefficient_mu 4.076
_exptl_absorpt_correction_T_max 0.928
_exptl_absorpt_correction_T_min 0.692
_exptl_absorpt_correction_type SADABS
_exptl_crystal_colour 'Pale Yellow'
_exptl_crystal_density_diffrn 1.508
_exptl_crystal_density_meas ?
_exptl_crystal_density_method 'not measured'
_exptl_crystal_description Plate
_exptl_crystal_F_000 1656
_exptl_crystal_size_max 0.02
_exptl_crystal_size_mid 0.06
_exptl_crystal_size_min 0.08
_refine_diff_density_max 3.287
_refine_diff_density_min -4.620
_refine_diff_density_rms 0.221
_refine_ls_abs_structure_details 'Flack H D (1983), Acta Cryst. A39, 876-881'
_refine_ls_abs_structure_Flack 0.028(16)
_refine_ls_extinction_method none
_refine_ls_goodness_of_fit_ref 1.066
_refine_ls_hydrogen_treatment mixed
_refine_ls_matrix_type full
_refine_ls_number_parameters 377
_refine_ls_number_reflns 8703
_refine_ls_number_restraints 0
_refine_ls_restrained_S_all 1.066
_refine_ls_R_factor_all 0.1081
_refine_ls_R_factor_gt 0.0827
_refine_ls_shift/su_max 0.085
_refine_ls_shift/su_mean 0.012
_refine_ls_structure_factor_coef Fsqd
_refine_ls_weighting_details 'calc w=1/[\s^2^(Fo^2^)+(0.0589P)^2^+21.2479P] where P=(Fo^2^+2Fc^2^)/3'
_refine_ls_weighting_scheme calc
_refine_ls_wR_factor_gt 0.1478
_refine_ls_wR_factor_ref 0.1565
_reflns_number_gt 6980
_reflns_number_total 8703
_reflns_threshold_expression >2sigma(I)
_cod_data_source_file om010924a.cif
_cod_data_source_block sad_joncm07
_cod_depositor_comments
;
The following automatic conversions were performed:

'_symmetry_cell_setting' value 'Orthorhombic' changed to
'orthorhombic' according to
/home/saulius/struct/CIF-dictionaries/cif_core.dic dictionary named
'cif_core.dic' version 2.4.1 from 2010-06-29.

Automatic conversion script
Id: cif_fix_values 1715 2011-07-08 13:25:40Z adriana 

The following automatic conversions were performed:

'_exptl_crystal_density_meas' value 'na' was changed to '?' - the
value is perceived as not measured.

Automatic conversion script
Id: cif_fix_values 3008 2015-01-20 13:52:24Z robertas 
;
_cod_original_sg_symbol_H-M P2(1)2(1)2(1)
_cod_database_code 4076677

loop_
_symmetry_equiv_pos_as_xyz
'x, y, z'
'-x+1/2, -y, z+1/2'
'x+1/2, -y+1/2, -z'
'-x, y+1/2, -z+1/2'

loop_
_atom_site_label
_atom_site_type_symbol
_atom_site_fract_x
_atom_site_fract_y
_atom_site_fract_z
_atom_site_U_iso_or_equiv
_atom_site_adp_type
_atom_site_occupancy
_atom_site_symmetry_multiplicity
_atom_site_calc_flag
_atom_site_refinement_flags
C1S C 1.412(2) 0.1447(17) 0.2653(8) 0.085(7) Uiso 1 1 d .
H1SA H 1.3525 0.1248 0.2893 0.101 Uiso 1 1 calc R
H1SB H 1.4848 0.1331 0.2823 0.101 Uiso 1 1 calc R
Cl1 Cl 1.4042(7) 0.0554(6) 0.2120(3) 0.115(2) Uiso 1 1 d .
Cl2 Cl 1.3992(7) 0.2842(6) 0.2495(3) 0.116(2) Uiso 1 1 d .
Pt1 Pt 0.88500(4) 0.01268(3) 0.060125(17) 0.01989(12) Uani 1 1 d .
P1 P 0.9749(3) 0.0641(3) 0.13454(14) 0.0299(8) Uani 1 1 d .
N1 N 0.7295(8) 0.0077(12) 0.1120(4) 0.033(3) Uani 1 1 d .
C1 C 0.7626(11) 0.0107(18) 0.1671(5) 0.049(4) Uani 1 1 d .
H1A H 0.7887 -0.0635 0.1774 0.058 Uiso 1 1 calc R
H1B H 0.6962 0.0290 0.1876 0.058 Uiso 1 1 calc R
C2 C 0.8567(11) 0.0968(12) 0.1782(5) 0.038(4) Uani 1 1 d .
H2A H 0.8815 0.0911 0.2136 0.045 Uiso 1 1 calc R
H2B H 0.8291 0.1726 0.1722 0.045 Uiso 1 1 calc R
C3 C 0.6596(16) 0.1049(14) 0.0991(7) 0.052(5) Uani 1 1 d .
H3A H 0.5928 0.1054 0.1204 0.078 Uiso 1 1 calc R
H3B H 0.6375 0.1007 0.0637 0.078 Uiso 1 1 calc R
H3C H 0.7024 0.1725 0.1049 0.078 Uiso 1 1 calc R
C4 C 0.6590(14) -0.0963(15) 0.1071(6) 0.049(5) Uani 1 1 d .
H4A H 0.5953 -0.0920 0.1300 0.074 Uiso 1 1 calc R
H4B H 0.7045 -0.1609 0.1155 0.074 Uiso 1 1 calc R
H4C H 0.6320 -0.1031 0.0724 0.074 Uiso 1 1 calc R
C5 C 1.0551(12) -0.0471(14) 0.1675(5) 0.044(4) Uani 1 1 d .
H5A H 1.1351 -0.0372 0.1577 0.053 Uiso 1 1 calc R
C6 C 1.0520(18) -0.0468(17) 0.2264(6) 0.074(6) Uani 1 1 d .
H6A H 1.0973 -0.1079 0.2393 0.111 Uiso 1 1 calc R
H6B H 0.9748 -0.0554 0.2379 0.111 Uiso 1 1 calc R
H6C H 1.0821 0.0231 0.2390 0.111 Uiso 1 1 calc R
C7 C 1.0203(14) -0.1666(13) 0.1495(7) 0.055(5) Uani 1 1 d .
H7A H 1.0654 -0.2217 0.1672 0.083 Uiso 1 1 calc R
H7B H 1.0329 -0.1733 0.1132 0.083 Uiso 1 1 calc R
H7C H 0.9412 -0.1789 0.1569 0.083 Uiso 1 1 calc R
C8 C 1.0625(13) 0.1927(12) 0.1382(5) 0.034(3) Uani 1 1 d .
H8A H 1.1313 0.1795 0.1178 0.040 Uiso 1 1 calc R
C9 C 1.0999(15) 0.2279(14) 0.1909(6) 0.054(5) Uani 1 1 d .
H9A H 1.1455 0.2948 0.1885 0.081 Uiso 1 1 calc R
H9B H 1.1440 0.1687 0.2062 0.081 Uiso 1 1 calc R
H9C H 1.0342 0.2428 0.2118 0.081 Uiso 1 1 calc R
C10 C 0.9971(14) 0.2871(15) 0.1127(7) 0.057(5) Uani 1 1 d .
H10A H 1.0415 0.3550 0.1139 0.086 Uiso 1 1 calc R
H10B H 0.9264 0.2987 0.1304 0.086 Uiso 1 1 calc R
H10C H 0.9820 0.2677 0.0776 0.086 Uiso 1 1 calc R
C11 C 1.0165(9) 0.0293(10) 0.0130(5) 0.025(3) Uani 1 1 d .
C12 C 0.9956(9) 0.0054(12) -0.0383(4) 0.024(3) Uani 1 1 d .
C13 C 0.8781(10) -0.0353(9) -0.0491(4) 0.026(3) Uani 1 1 d .
C14 C 0.8085(10) -0.0382(9) -0.0079(5) 0.020(3) Uani 1 1 d .
C15 C 1.1322(11) 0.0698(11) 0.0255(4) 0.026(3) Uani 1 1 d .
C16 C 1.1691(12) 0.1760(12) 0.0119(5) 0.034(3) Uani 1 1 d .
H16A H 1.1221 0.2206 -0.0084 0.041 Uiso 1 1 calc R
C17 C 1.2715(12) 0.2177(12) 0.0270(5) 0.036(3) Uani 1 1 d .
H17A H 1.2917 0.2904 0.0175 0.043 Uiso 1 1 calc R
C18 C 1.3461(11) 0.1546(11) 0.0561(6) 0.042(4) Uani 1 1 d .
H18A H 1.4181 0.1813 0.0646 0.050 Uiso 1 1 calc R
C19 C 1.3107(10) 0.0551(10) 0.0711(5) 0.025(3) Uiso 1 1 d .
H19A H 1.3557 0.0143 0.0938 0.029 Uiso 1 1 calc R
C20 C 1.2070(8) 0.0073(12) 0.0540(4) 0.026(2) Uani 1 1 d .
H20A H 1.1895 -0.0669 0.0622 0.031 Uiso 1 1 calc R
C21 C 1.0785(9) 0.0198(12) -0.0818(4) 0.026(3) Uani 1 1 d .
C22 C 1.0579(14) 0.0957(13) -0.1211(5) 0.040(4) Uani 1 1 d .
H22A H 0.9917 0.1386 -0.1210 0.048 Uiso 1 1 calc R
C23 C 1.1362(18) 0.1076(14) -0.1604(6) 0.061(6) Uani 1 1 d .
H23A H 1.1208 0.1572 -0.1872 0.073 Uiso 1 1 calc R
C24 C 1.2365(14) 0.0475(19) -0.1608(7) 0.068(7) Uani 1 1 d .
H24A H 1.2894 0.0569 -0.1871 0.081 Uiso 1 1 calc R
C25 C 1.2559(12) -0.025(2) -0.1225(6) 0.061(6) Uani 1 1 d .
H25A H 1.3242 -0.0643 -0.1223 0.073 Uiso 1 1 calc R
C26 C 1.1797(11) -0.0433(15) -0.0831(6) 0.045(4) Uani 1 1 d .
H26A H 1.1950 -0.0966 -0.0578 0.054 Uiso 1 1 calc R
C27 C 0.8482(10) -0.0788(11) -0.0999(4) 0.024(3) Uani 1 1 d .
C28 C 0.7819(11) -0.0203(15) -0.1365(5) 0.043(4) Uani 1 1 d .
H28A H 0.7558 0.0517 -0.1290 0.051 Uiso 1 1 calc R
C29 C 0.7554(14) -0.0679(16) -0.1830(6) 0.053(5) Uani 1 1 d .
H29A H 0.7136 -0.0261 -0.2065 0.064 Uiso 1 1 calc R
C30 C 0.7866(14) -0.1691(15) -0.1952(6) 0.048(4) Uani 1 1 d .
H30A H 0.7646 -0.1996 -0.2265 0.057 Uiso 1 1 calc R
C31 C 0.8521(14) -0.2316(15) -0.1620(6) 0.050(4) Uani 1 1 d .
H31A H 0.8764 -0.3032 -0.1714 0.060 Uiso 1 1 calc R
C32 C 0.8820(14) -0.1879(12) -0.1147(5) 0.040(3) Uani 1 1 d .
H32A H 0.9252 -0.2313 -0.0923 0.048 Uiso 1 1 calc R
C33 C 0.6901(11) -0.0766(11) -0.0155(5) 0.026(3) Uani 1 1 d .
C34 C 0.5993(9) -0.0030(12) -0.0246(4) 0.031(3) Uani 1 1 d .
H34A H 0.6146 0.0735 -0.0277 0.037 Uiso 1 1 calc R
C35 C 0.4882(12) -0.0389(13) -0.0291(6) 0.041(4) Uani 1 1 d .
H35A H 0.4302 0.0130 -0.0346 0.049 Uiso 1 1 calc R
C36 C 0.4635(11) -0.1510(12) -0.0255(6) 0.037(4) Uani 1 1 d .
H36A H 0.3886 -0.1751 -0.0292 0.044 Uiso 1 1 calc R
C37 C 0.5478(13) -0.2285(12) -0.0165(6) 0.034(3) Uani 1 1 d .
H37A H 0.5298 -0.3043 -0.0129 0.041 Uiso 1 1 calc R
C38 C 0.6636(12) -0.1918(12) -0.0127(5) 0.033(3) Uani 1 1 d .
H38A H 0.7215 -0.2444 -0.0085 0.040 Uiso 1 1 calc R

loop_
_atom_site_aniso_label
_atom_site_aniso_U_11
_atom_site_aniso_U_22
_atom_site_aniso_U_33
_atom_site_aniso_U_23
_atom_site_aniso_U_13
_atom_site_aniso_U_12
Pt1 0.01434(17) 0.02248(19) 0.02285(19) 0.0018(2) 0.0006(2) -0.0005(2)
P1 0.0190(18) 0.046(2) 0.0247(18) 0.0003(16) 0.0021(15) -0.0005(15)
N1 0.026(5) 0.050(8) 0.025(5) 0.012(6) 0.007(4) -0.006(6)
C1 0.030(7) 0.085(13) 0.031(7) 0.000(10) 0.006(6) -0.019(10)
C2 0.032(9) 0.044(8) 0.037(8) -0.006(7) 0.005(6) -0.012(6)
C3 0.047(12) 0.062(11) 0.047(11) 0.004(9) 0.010(9) 0.016(9)
C4 0.023(9) 0.090(14) 0.035(9) -0.003(9) 0.002(7) -0.022(8)
C5 0.024(8) 0.070(12) 0.039(9) 0.006(8) -0.003(6) -0.006(7)
C6 0.090(15) 0.087(16) 0.046(10) 0.015(10) -0.025(10) 0.007(12)
C7 0.038(10) 0.040(10) 0.087(14) 0.003(9) -0.024(10) 0.017(8)
C8 0.033(8) 0.044(9) 0.024(7) -0.009(6) 0.014(6) 0.000(7)
C9 0.052(11) 0.058(10) 0.052(10) -0.015(8) -0.003(9) -0.027(9)
C10 0.035(10) 0.074(13) 0.064(12) 0.000(10) 0.007(9) 0.013(9)
C11 0.007(5) 0.013(6) 0.055(8) 0.015(6) -0.002(5) -0.002(5)
C12 0.017(5) 0.028(7) 0.028(6) 0.001(6) -0.002(4) 0.004(6)
C13 0.013(5) 0.036(7) 0.030(7) 0.007(5) -0.006(5) -0.005(6)
C14 0.017(6) 0.016(7) 0.029(7) 0.004(5) 0.001(5) -0.001(5)
C15 0.022(8) 0.039(7) 0.018(6) -0.006(5) -0.003(6) 0.001(6)
C16 0.022(7) 0.039(8) 0.042(9) -0.004(7) -0.003(6) -0.003(6)
C17 0.035(9) 0.034(8) 0.040(9) -0.004(7) 0.013(7) 0.003(6)
C18 0.017(6) 0.046(8) 0.062(10) -0.020(9) -0.007(8) -0.006(5)
C20 0.019(5) 0.036(7) 0.024(6) -0.001(7) 0.004(5) -0.006(5)
C21 0.021(6) 0.040(8) 0.018(5) -0.012(6) 0.006(4) -0.012(6)
C22 0.050(10) 0.039(9) 0.030(8) 0.003(7) 0.005(7) -0.007(7)
C23 0.093(17) 0.055(10) 0.036(9) -0.006(8) 0.030(10) -0.032(11)
C24 0.030(9) 0.124(19) 0.048(11) -0.038(11) 0.027(8) -0.035(10)
C25 0.026(8) 0.112(17) 0.044(9) -0.026(12) 0.011(7) 0.007(10)
C26 0.023(8) 0.075(13) 0.037(8) -0.003(8) 0.006(6) -0.002(7)
C27 0.019(7) 0.037(8) 0.016(6) -0.002(5) 0.003(5) -0.012(5)
C28 0.037(8) 0.045(9) 0.046(8) 0.005(8) -0.017(6) 0.005(8)
C29 0.059(11) 0.064(12) 0.036(10) -0.002(8) -0.022(9) -0.004(9)
C30 0.049(10) 0.061(12) 0.033(9) -0.011(8) -0.009(8) -0.008(8)
C31 0.058(12) 0.062(11) 0.031(8) -0.019(8) -0.002(8) 0.014(8)
C32 0.037(8) 0.055(9) 0.030(7) -0.006(6) -0.004(8) 0.019(9)
C33 0.017(7) 0.035(8) 0.027(7) -0.003(6) -0.002(6) 0.001(6)
C34 0.022(6) 0.032(7) 0.038(6) 0.003(6) -0.005(5) -0.004(7)
C35 0.023(7) 0.045(10) 0.055(10) -0.008(7) -0.006(7) -0.001(6)
C36 0.009(6) 0.046(9) 0.055(10) 0.000(7) -0.011(6) -0.011(6)
C37 0.036(9) 0.023(7) 0.044(9) -0.003(6) 0.006(7) -0.004(6)
C38 0.027(7) 0.030(8) 0.043(9) 0.008(7) 0.004(7) 0.001(6)

loop_
_atom_type_symbol
_atom_type_description
_atom_type_scat_dispersion_real
_atom_type_scat_dispersion_imag
_atom_type_scat_source
C C 0.0033 0.0016 'International Tables Vol C Tables 4.2.6.8 and 6.1.1.4'
H H 0.0000 0.0000 'International Tables Vol C Tables 4.2.6.8 and 6.1.1.4'
N N 0.0061 0.0033 'International Tables Vol C Tables 4.2.6.8 and 6.1.1.4'
P P 0.1023 0.0942 'International Tables Vol C Tables 4.2.6.8 and 6.1.1.4'
Pt Pt -1.7033 8.3905 'International Tables Vol C Tables 4.2.6.8 and 6.1.1.4'
Cl Cl 0.1484 0.1585 'International Tables Vol C Tables 4.2.6.8 and 6.1.1.4'

loop_
_geom_angle_atom_site_label_1
_geom_angle_atom_site_label_2
_geom_angle_atom_site_label_3
_geom_angle
Cl2 C1S Cl1 113.0(12)
C11 Pt1 C14 80.6(5)
C11 Pt1 N1 175.3(5)
C14 Pt1 N1 98.8(4)
C11 Pt1 P1 98.0(4)
C14 Pt1 P1 177.8(3)
N1 Pt1 P1 82.7(3)
C2 P1 C5 104.4(7)
C2 P1 C8 102.4(6)
C5 P1 C8 106.6(7)
C2 P1 Pt1 103.4(5)
C5 P1 Pt1 116.1(5)
C8 P1 Pt1 121.5(5)
C4 N1 C3 108.9(11)
C4 N1 C1 104.3(12)
C3 N1 C1 110.5(14)
C4 N1 Pt1 114.5(9)
C3 N1 Pt1 107.2(9)
C1 N1 Pt1 111.3(7)
N1 C1 C2 112.7(12)
C1 C2 P1 106.7(9)
C7 C5 C6 107.4(14)
C7 C5 P1 112.5(10)
C6 C5 P1 117.0(12)
C9 C8 C10 110.1(13)
C9 C8 P1 116.2(10)
C10 C8 P1 108.0(11)
C12 C11 C15 116.2(11)
C12 C11 Pt1 116.0(8)
C15 C11 Pt1 127.7(10)
C11 C12 C13 114.4(10)
C11 C12 C21 126.0(10)
C13 C12 C21 119.6(10)
C14 C13 C27 124.4(11)
C14 C13 C12 114.8(10)
C27 C13 C12 120.5(10)
C13 C14 C33 118.2(11)
C13 C14 Pt1 114.2(8)
C33 C14 Pt1 127.7(9)
C20 C15 C16 115.8(12)
C20 C15 C11 122.2(12)
C16 C15 C11 122.0(12)
C17 C16 C15 122.4(14)
C16 C17 C18 121.5(14)
C19 C18 C17 116.9(13)
C18 C19 C20 122.7(12)
C15 C20 C19 120.3(12)
C22 C21 C26 118.4(12)
C22 C21 C12 121.2(12)
C26 C21 C12 120.3(12)
C21 C22 C23 119.9(16)
C22 C23 C24 121.4(18)
C25 C24 C23 118.2(15)
C24 C25 C26 123.3(16)
C21 C26 C25 118.7(15)
C28 C27 C32 115.0(12)
C28 C27 C13 124.6(12)
C32 C27 C13 120.3(11)
C29 C28 C27 121.2(16)
C30 C29 C28 122.3(16)
C29 C30 C31 120.3(15)
C30 C31 C32 120.0(15)
C31 C32 C27 121.2(13)
C34 C33 C38 116.7(12)
C34 C33 C14 123.1(12)
C38 C33 C14 120.2(12)
C35 C34 C33 122.8(14)
C36 C35 C34 119.8(14)
C35 C36 C37 120.8(13)
C36 C37 C38 119.5(13)
C33 C38 C37 120.2(13)

loop_
_geom_bond_atom_site_label_1
_geom_bond_atom_site_label_2
_geom_bond_distance
C1S Cl2 1.72(2)
C1S Cl1 1.75(2)
Pt1 C11 1.982(12)
Pt1 C14 2.078(12)
Pt1 N1 2.273(9)
Pt1 P1 2.291(4)
P1 C2 1.836(14)
P1 C5 1.837(16)
P1 C8 1.844(15)
N1 C4 1.493(19)
N1 C3 1.456(19)
N1 C1 1.489(15)
C1 C2 1.53(2)
C5 C7 1.55(2)
C5 C6 1.54(2)
C8 C9 1.502(19)
C8 C10 1.51(2)
C11 C12 1.389(17)
C11 C15 1.478(17)
C12 C13 1.488(16)
C12 C21 1.504(15)
C13 C14 1.350(16)
C13 C27 1.465(15)
C14 C33 1.477(17)
C15 C20 1.369(16)
C15 C16 1.380(18)
C16 C17 1.359(19)
C17 C18 1.38(2)
C18 C19 1.313(18)
C19 C20 1.416(15)
C21 C22 1.387(19)
C21 C26 1.405(19)
C22 C23 1.38(2)
C23 C24 1.38(3)
C24 C25 1.34(3)
C25 C26 1.38(2)
C27 C28 1.414(18)
C27 C32 1.409(18)
C28 C29 1.37(2)
C29 C30 1.30(2)
C30 C31 1.37(2)
C31 C32 1.383(18)
C33 C34 1.400(17)
C33 C38 1.406(19)
C34 C35 1.377(17)
C35 C36 1.37(2)
C36 C37 1.37(2)
C37 C38 1.431(19)
